data_1568981
loop_
_publ_author_name
'Fukuda, M.'
'Yamaura, K.'

_publ_section_title
;
 Experimental studies on crystal structures and phase transitions in
 perovskite-type RbNbO3 : At 300 K
;
_journal_name_full 'Journal of the Ceramic Society of Japan'
_journal_page_first 126
_journal_page_last 129
_journal_paper_doi 10.2109/jcersj2.23012
_journal_volume 131
_journal_year 2023
_chemical_formula_sum 'Nb O3 Rb'
_chemical_name_common 'RbNbO3 orthorhombic perovskite'
_space_group_IT_number 38
_space_group_name_Hall 'A 2 -2'
_space_group_name_H-M_alt 'A m m 2'
_cell_angle_alpha 90.000000
_cell_angle_beta 90.000000
_cell_angle_gamma 90.000000
_cell_formula_units_Z 2
_cell_length_a 3.99152(2)
_cell_length_b 5.82230(3)
_cell_length_c 5.86394(3)
_cell_volume 136.2770(12)
_diffrn_ambient_pressure 100
_diffrn_ambient_temperature 300
_cod_data_source_file RbNbO3-Amm2.cif
_cod_data_source_block RbNbO3-ortho-pv
_cod_depositor_comments
;Journal name had a type (Ceramic instead of Ceramics), and is
 corrected.
;
_cod_original_cell_volume 136.276942
_cod_original_formula_sum 'Rb Nb O3'
_cod_database_code 1568981

loop_
_space_group_symop_id
_space_group_symop_operation_xyz
1 x,y,z
2 -x,-y,z
3 x,-y,z
4 -x,y,z
5 x,y+1/2,z+1/2
6 -x,-y+1/2,z+1/2
7 x,-y+1/2,z+1/2
8 -x,y+1/2,z+1/2

loop_
_atom_site_label
_atom_site_occupancy
_atom_site_fract_x
_atom_site_fract_y
_atom_site_fract_z
_atom_site_adp_type
_atom_site_U_iso_or_equiv
_atom_site_type_symbol
Rb1 1.0 0.000000 0.000000 0.000000 Uiso 0.0068(7) Rb
Nb1 1.0 0.500000 0.000000 0.5206(4) Uiso 0.0021(5) Nb
O1 1.0 0.000000 0.000000 0.4644(17) Uiso 0.0048(14) O
O2 1.0 0.500000 0.2637(18) 0.2269(15) Uiso 0.0048 O
